data_2001745
loop_
_publ_author_name
'Clark, G. R.'

_publ_section_title
;
 Structure of a bromine derivative of isostegane
;
_journal_issue 5
_journal_name_full 'Acta Crystallographica Section C'
_journal_page_first 1028
_journal_page_last 1031
_journal_paper_doi 10.1107/S0108270192012654
_journal_volume 49
_journal_year 1993
_chemical_formula_sum 'C22.5 H24 Br Cl O6'
_chemical_formula_weight 505.80
_space_group_crystal_system monoclinic
_space_group_IT_number 4
_space_group_name_Hall 'P 2yb'
_space_group_name_H-M_alt 'P 1 21 1'
_atom_type_scat_source 'SHELX76 (Sheldrick, 1976)'
_cell_angle_alpha 90.0
_cell_angle_beta 102.120(10)
_cell_angle_gamma 90.0
_cell_formula_units_Z 4
_cell_length_a 9.0280(10)
_cell_length_b 11.069(2)
_cell_length_c 23.465(2)
_cell_measurement_reflns_used 25
_cell_measurement_temperature 294.0(10)
_cell_measurement_theta_max 14.75
_cell_measurement_theta_min 13.11
_cell_volume 2292.6(5)
_diffrn_measurement_device 'Nonius CAD-4'
_diffrn_measurement_method 2\q/\w
_diffrn_radiation_type Mo
_diffrn_radiation_wavelength 0.71069
_diffrn_reflns_av_R_equivalents 0.018
_diffrn_reflns_limit_h_max 10
_diffrn_reflns_limit_h_min -10
_diffrn_reflns_limit_k_max 0
_diffrn_reflns_limit_k_min -13
_diffrn_reflns_limit_l_max 26
_diffrn_reflns_limit_l_min 0
_diffrn_reflns_number 4359
_diffrn_reflns_theta_max 25
_diffrn_standards_decay_% -5
_diffrn_standards_interval_count 100
_diffrn_standards_number 3
_exptl_absorpt_coefficient_mu 2.05
_exptl_absorpt_correction_T_max 0.9990
_exptl_absorpt_correction_T_min 0.9045
_exptl_absorpt_correction_type empirical
_exptl_crystal_colour Orange
_exptl_crystal_density_diffrn 1.466
_exptl_crystal_density_meas 1.470(10)
_exptl_crystal_density_method 'flotation in aq. KCl/KI'
_exptl_crystal_description Needle
_exptl_crystal_size_max 0.41
_exptl_crystal_size_mid 0.32
_exptl_crystal_size_min 0.22
_refine_diff_density_max 0.53
_refine_diff_density_min -0.41
_refine_ls_goodness_of_fit_obs 3.06
_refine_ls_hydrogen_treatment noref
_refine_ls_number_parameters 242
_refine_ls_number_reflns 2048
_refine_ls_R_factor_obs 0.063
_refine_ls_shift/esd_max -0.117
_refine_ls_structure_factor_coef F
_refine_ls_weighting_details 'w = 2.2868/(\s^2^F+0.001001F^2^)'
_refine_ls_weighting_scheme calc
_refine_ls_wR_factor_obs 0.067
_reflns_number_observed 2048
_reflns_number_total 3526
_reflns_observed_criterion I>3\s(I)
_cod_data_source_file hu1024.cif
_cod_data_source_block hu1024_structure_1_of_1
_cod_depositor_comments
;
 Updating space group information and adding the symmetry operation list.

 Antanas Vaitkus,
 2017-10-20

 Correcting the _geom_angle_atom_site_label_* data item values by changing
 them from 'C(3AA)', 'C(40B)', 'O(7A)', 'C1(2S)' and 'C1(1S)' to
 'C(3aA)', 'C(4aB)', 'O(7'B)', 'Cl(2S)' and 'Cl(1S)' respectively.

 Antanas Vaitkus,
 2017-10-20

 Marking attached hydrogen atoms.

 Antanas Vaitkus,
 2017-10-20

The following automatic conversions were performed:

'_refine_ls_weighting_scheme' value '2.2868/(\s^2^F+0.001001F^2^)'
was changed to 'calc'. New tag '_refine_ls_weighting_details' was
created. The value of the new tag was set to 'w =
2.2868/(\s^2^F+0.001001F^2^)'.

Automatic conversion script
Id: cif_fix_values 3143 2015-03-26 13:38:13Z robertas 
;
_cod_original_cell_volume 2292
_cod_original_sg_symbol_Hall 'P 2y1'
_cod_database_code 2001745

loop_
_space_group_symop_id
_space_group_symop_operation_xyz
1 x,y,z
2 -x,y+1/2,-z

loop_
_atom_site_label
_atom_site_fract_x
_atom_site_fract_y
_atom_site_fract_z
_atom_site_U_iso_or_equiv
_atom_site_attached_hydrogens
Br(A) .1746(2) .00000 .22358(8) ? 0
O(1'A) -.3034(15) -.2963(14) -.0813(6) .082(4) 0
C(1A) -.2660(19) -.3246(16) -.0303(7) .049(5) 0
O(2A) -.3031(13) -.4404(12) -.0117(5) .065(4) 0
C(3A) -.2344(19) -.4554(16) .0486(8) .052(5) 2
C(3aA) -.0989(17) -.3665(18) .0550(7) .046(4) 1
C(4A) -.0246(18) -.3386(17) .1208(7) .051(5) 2
C(4aA) .1333(18) -.2927(15) .1211(7) .043(4) 0
C(5A) .2500(18) -.3803(16) .1303(7) .048(4) 1
O(6'A) .5184(14) -.4243(13) .1362(6) .070(4) 0
C(6A) .3959(17) -.3440(15) .1307(6) .040(4) 0
C(6'A) .478(2) -.559(2) .1395(11) .083(7) 3
O(7'A) .5881(13) -.1968(12) .1314(5) .063(4) 0
C(7A) .4332(19) -.2236(17) .1277(7) .048(5) 0
C(7'A) .632(2) -.071(2) .1447(10) .083(7) 3
C(8A) .3178(19) -.1373(16) .1219(7) .049(5) 1
C(8aA) .1682(17) -.1704(14) .1172(6) .035(4) 0
C(8bA) .0532(17) -.0757(15) .1060(6) .037(4) 0
C(9A) .0497(17) .0171(16) .1468(7) .045(4) 0
O(10'A) -.0529(13) .1975(11) .1815(5) .062(3) 0
C(10A) -.0458(17) .1136(15) .1376(7) .040(4) 0
C(10'A) .029(3) .302(3) .1833(11) .102(8) 3
O(11'A) -.2361(12) .2242(11) .0759(5) .053(3) 0
C(11A) -.1450(18) .1249(17) .0839(7) .049(4) 0
C(11'A) -.351(2) .2255(18) .0249(8) .063(5) 3
C(12A) -.1460(17) .0341(14) .0428(6) .036(4) 1
C(12aA) -.0497(15) -.0632(14) .0534(6) .031(4) 0
C(13A) -.0642(17) -.1619(15) .0080(7) .045(4) 2
C(13aA) -.1775(18) -.2632(17) .0205(7) .047(5) 1
Br(B) .0185(2) .1437(2) .34281(7) ? 0
O(1'B) .5625(15) .4495(13) .6331(6) .077(4) 0
C(1B) .451(2) .485(2) .5986(8) .066(5) 0
O(2B) .3865(14) .5936(12) .5984(5) .067(4) 0
C(3B) .267(2) .6101(17) .5504(8) .060(5) 2
C(3aB) .3089(19) .5176(17) .5050(7) .050(5) 1
C(4B) .1698(17) .4864(17) .4539(7) .048(4) 2
C(4aB) .2314(17) .4411(15) .4035(7) .041(4) 0
C(5B) .2583(18) .5301(15) .3619(7) .046(4) 1
O(6'B) .3650(14) .5755(13) .2759(6) .066(4) 0
C(6B) .3279(16) .4956(16) .3173(6) .039(4) 0
C(6'B) .303(2) .6990(19) .2776(9) .064(6) 3
O(7'B) .4442(15) .3533(13) .2673(6) .071(4) 0
C(7B) .3739(18) .3757(16) .3133(7) .042(4) 0
C(7'B) .507(2) .238(2) .2617(9) .079(6) 3
C(8B) .3501(18) .2933(15) .3504(7) .044(4) 1
C(8aB) .2807(18) .3243(15) .3982(7) .045(4) 0
C(8bB) .2564(16) .2230(14) .4377(6) .034(4) 0
C(9B) .1513(17) .1350(18) .4164(6) .041(4) 0
O(10'B) .0280(12) -.0557(11) .4306(5) .052(3) 0
C(10B) .1337(17) .0340(14) .4515(7) .041(4) 0
C(10'B) .099(2) -.154(2) .4025(9) .076(6) 3
O(11'B) .1931(12) -.0765(11) .5383(5) .053(3) 0
C(11B) .2132(17) .0250(14) .5066(7) .042(4) 0
C(11'B) .257(2) -.0760(18) .5997(8) .065(5) 3
C(12B) .3240(18) .1152(16) .5313(7) .048(5) 1
C(12aB) .3423(17) .2151(15) .4943(7) .040(4) 0
C(13B) .4472(17) .3105(15) .5220(7) .045(4) 2
C(13aB) .3589(18) .4136(16) .5473(7) .047(5) 1
C(S) .2862 .1290 .7394 .116 2
Cl(1S) .1172 .0620 .7268 ? 0
Cl(2S) .2834 .2578 .6968 ? 0

loop_
_geom_angle_atom_site_label_1
_geom_angle_atom_site_label_2
_geom_angle_atom_site_label_3
_geom_angle
_geom_angle_publ_flag
O(2A) C(1A) O(1'A) 120.1(16) yes
C(13aA) C(1A) O(1'A) 132.7(18) yes
C(13aA) C(1A) O(2A) 107.1(14) yes
C(3A) O(2A) C(1A) 109.2(13) yes
C(3aA) C(3A) O(2A) 101.0(13) yes
C(4A) C(3aA) C(3A) 112.5(14) yes
C(13aA) C(3aA) C(3A) 99.1(12) yes
C(13aA) C(3aA) C(4A) 115.9(16) yes
C(4aA) C(4A) C(3aA) 106.1(13) yes
C(5A) C(4aA) C(4A) 116.2(15) yes
C(8aA) C(4aA) C(4A) 123.4(15) yes
C(8aA) C(4aA) C(5A) 120.2(15) yes
C(6A) C(5A) C(4aA) 118.9(15) yes
C(6'A) O(6'A) C(6A) 115.2(15) yes
O(6'A) C(6A) C(5A) 123.4(15) yes
C(7A) C(6A) C(5A) 121.7(15) yes
C(7A) C(6A) O(6'A) 114.8(15) yes
C(7'A) O(7'A) C(7A) 115.9(14) yes
O(7'A) C(7A) C(6A) 116.6(15) yes
C(8A) C(7A) C(6A) 118.7(16) yes
C(8A) C(7A) O(7'A) 124.7(16) yes
C(8aA) C(8A) C(7A) 121.5(16) yes
C(8A) C(8aA) C(4aA) 118.8(15) yes
C(8bA) C(8aA) C(4aA) 123.1(15) yes
C(8bA) C(8aA) C(8A) 118.0(15) yes
C(9A) C(8bA) C(8aA) 121.2(13) yes
C(12aA) C(8bA) C(8aA) 123.4(14) yes
C(12aA) C(8bA) C(9A) 115.2(14) yes
C(8bA) C(9A) Br(A) 118.2(12) yes
C(10A) C(9A) Br(A) 117.0(12) yes
C(10A) C(9A) C(8bA) 124.6(14) yes
O(2B) C(1B) O(1'A) 126.6(19) yes
C(13aB) C(1B) O(1'B) 126.(2) yes
C(13aB) C(1B) O(2B) 107.4(15) yes
C(3B) O(2B) C(1B) 112.5(15) yes
C(3aB) C(3B) O(2B) 102.0(14) yes
C(4B) C(3aB) C(3B) 113.0(14) yes
C(13aB) C(3aB) C(3B) 97.5(13) yes
C(13aB) C(3aA) C(4B) 114.1(14) yes
C(4aB) C(4B) C(3aB) 107.7(12) yes
C(5B) C(4aB) C(4B) 116.7(14) yes
C(8aB) C(4aB) C(4B) 124.5(15) yes
C(8aB) C(4aB) C(5B) 118.3(15) yes
C(6B) C(5B) C(4aB) 119.4(15) yes
C(6'B) O(6'B) C(6B) 114.5(14) yes
O(6'B) C(6B) C(5B) 124.2(16) yes
C(7B) C(6B) C(5A) 120.1(16) yes
C(7B) C(6A) O(6'B) 115.6(14) yes
C(7'B) O(7'B) C(7B) 119.4(16) yes
O(7'B) C(7B) C(6B) 114.4(15) yes
C(8B) C(7B) C(6B) 121.6(16) yes
C(8B) C(7B) O(7'B) 124.0(16) yes
C(8aB) C(8A) C(7B) 120.8(16) yes
C(8A) C(8aA) C(4aB) 119.7(15) yes
C(8bA) C(8aB) C(4aB) 123.5(14) yes
C(8bA) C(8aB) C(8B) 116.6(14) yes
C(9B) C(8bB) C(8aA) 118.9(13) yes
C(12aB) C(8bB) C(8aB) 120.7(14) yes
C(12aB) C(8bB) C(9A) 120.3(14) yes
C(8bB) C(9B) Br(B) 123.5(13) yes
C(10B) C(9B) Br(B) 116.4(12) yes
C(10B) C(9B) C(8bB) 120.0(13) yes
C(10'A) O(10'A) C(10A) 118.3(16) yes
O(10'A) C(10A) C(9A) 121.9(13) yes
C(11A) C(10A) C(9A) 118.8(15) yes
C(11A) C(10A) O(10'A) 119.2(14) yes
C(11'A) O(11'A) C(11A) 116.1(14) yes
O(11'A) C(11A) C(10A) 117.0(15) yes
C(12A) C(11A) C(10A) 118.1(15) yes
C(12A) C(11A) O(11'A) 124.9(14) yes
C(12aA) C(12A) C(11A) 122.0(14) yes
C(12A) C(12aA) C(8bA) 121.3(14) yes
C(13A) C(12aA) C(8bA) 119.8(14) yes
C(13A) C(12aA) C(12A) 118.8(12) yes
C(13aA) C(13A) C(12aA) 110.1(13) yes
C(3aA) C(13aA) C(1A) 101.7(15) yes
C(13A) C(13aA) C(1A) 116.3(14) yes
C(13A) C(13aA) C(3aA) 113.0(13) yes
Cl(2S) C(S) Cl(1S) 111.1 yes
C(10'B) O(10'B) C(10B) 110.4(12) yes
O(10'B) C(10B) C(9B) 120.6(13) yes
C(11B) C(10B) C(9B) 121.0(14) yes
C(11B) C(10B) O(10'B) 118.3(14) yes
C(11'B) O(11'B) C(11B) 117.8(13) yes
O(11'B) C(11B) C(10B) 118.3(14) yes
C(12B) C(11B) C(10B) 121.3(15) yes
C(12B) C(11B) O(11'B) 120.3(13) yes
C(12aB) C(12B) C(11B) 116.5(14) yes
C(12B) C(12aB) C(8bB) 120.9(15) yes
C(13B) C(12aB) C(8bB) 123.6(15) yes
C(13B) C(12aB) C(12B) 115.4(13) yes
C(13aB) C(13B) C(12aB) 110.8(12) yes
C(13aB) C(13aB) C(1B) 99.0(15) yes
C(13B) C(13aB) C(1B) 116.0(14) yes
C(13B) C(13aA) C(3aB) 113.8(14) yes

loop_
_geom_bond_atom_site_label_1
_geom_bond_atom_site_label_2
_geom_bond_distance
_geom_bond_publ_flag
C(9A) Br(A) 1.924(15) yes
C(1A) O(1'A) 1.21(2) yes
O(2A) C(1A) 1.42(2) yes
C(13aA) C(1A) 1.46(2) yes
C(3A) O(2A) 1.43(2) yes
C(3aA) C(3A) 1.55(2) yes
C(4A) C(3aA) 1.58(2) yes
C(13aA) C(3aA) 1.49(2) yes
C(4aA) C(4A) 1.51(2) yes
C(5A) C(4aA) 1.41(2) yes
C(8aA) C(4aA) 1.40(2) yes
C(6A) C(5A) 1.38(2) yes
C(6A) O(6'A) 1.403(19) yes
C(6'A) O(6'A) 1.54(3) yes
C(7A) C(6A) 1.38(2) yes
C(7A) O(7'A) 1.41(2) yes
C(7'A) O(7'A) 1.46(3) yes
C(8A) C(7A) 1.40(2) yes
C(8aA) C(8A) 1.38(2) yes
C(8bA) C(8aA) 1.46(2) yes
C(9A) C(8bA) 1.41(2) yes
C(12aA) C(8bA) 1.387(19) yes
C(10A) C(9A) 1.36(2) yes
C(10A) O(10'A) 1.400(19) yes
C(10'A) O(10'A) 1.36(3) yes
C(11A) C(10A) 1.39(2) yes
C(11A) O(11'A) 1.36(2) yes
C(11'A) O(11'A) 1.41(2) yes
C(12A) C(11A) 1.39(2) yes
C(12aA) C(12A) 1.37(2) yes
C(13A) C(12aA) 1.51(2) yes
C(13aA) C(13A) 1.59(2) yes
Cl(1S) C(S) 1.67 yes
Cl(2S) C(S) 1.74 yes
C(9B) Br(B) 1.887(15) yes
C(1B) O(1'B) 1.22(2) yes
O(2B) C(1B) 1.33(3) yes
C(13aB) C(1B) 1.53(3) yes
C(3B) O(2B) 1.40(2) yes
C(3aB) C(3B) 1.58(3) yes
C(4B) C(3aB) 1.58(2) yes
C(13aB) C(3aB) 1.52(2) yes
C(4aB) C(4B) 1.49(2) yes
C(5B) C(4aB) 1.44(2) yes
C(8aB) C(4aB) 1.38(2) yes
C(6B) C(5B) 1.38(2) yes
C(6B) O(6'B) 1.41(2) yes
C(6'B) O(6'B) 1.48(2) yes
C(7B) C(6B) 1.40(2) yes
C(7B) O(7'B) 1.39(2) yes
C(7'B) O(7'B) 1.41(3) yes
C(8B) C(7B) 1.31(2) yes
C(8aB) C(8B) 1.44(2) yes
C(8bB) C(8aB) 1.50(2) yes
C(9B) C(8bB) 1.38(2) yes
C(12aB) C(8bB) 1.39(2) yes
C(10B) C(9B) 1.42(2) yes
C(10B) O(10'B) 1.393(18) yes
C(10'B) O(10'B) 1.49(2) yes
C(11B) C(10B) 1.34(2) yes
C(11B) O(11'B) 1.380(18) yes
C(11'B) O(11'B) 1.44(2) yes
C(12B) C(11B) 1.45(2) yes
C(12aB) C(12B) 1.44(2) yes
C(13B) C(12aB) 1.48(2) yes
C(13aB) C(13A) 1.58(2) yes
